data_7027276
loop_
_publ_author_name
'Levason, William'
'Orchard, Simon D.'
'Reid, Gillian'

_publ_contact_author
;
  Dr G. Reid
  Department of Chemistry
  University of Southampton
  Highfield
  Southampton
  SO17 1BJ
;
_publ_section_title
;
 Spectroscopic and structural characterisation of
 fac-[Mn(CO)3{MeC(CH2TeMe)3}]CF3SO3: the first transition metal complex of
 a tritelluroether
;
_journal_issue 6
_journal_name_full 'Journal of the Chemical Society, Dalton Transactions'
_journal_page_first 823
_journal_paper_doi 10.1039/a900615j
_journal_year 1999
_chemical_compound_source 'CH~2~Cl~2~/petroleum ether'
_chemical_formula_moiety '[Mn(CO)~3~{MeC(CH~2~TeMe)~3~}]CF~3~SO~3~''
_chemical_formula_sum 'C12 H18 F3 Mn O6 S Te3'
_chemical_formula_weight 785.06
_space_group_IT_number 11
_symmetry_cell_setting monoclinic
_symmetry_Int_Tables_number 11
_symmetry_space_group_name_Hall '-P 2yb'
_symmetry_space_group_name_H-M 'P 1 21/m 1'
_audit_creation_date 'Mon Jan 18 14:36:07 1999'
_audit_creation_method 'from TEXRAY.INF file'
_cell_angle_alpha 90
_cell_angle_beta 104.85(1)
_cell_angle_gamma 90
_cell_formula_units_Z 2
_cell_length_a 8.989(3)
_cell_length_b 10.033(2)
_cell_length_c 12.086(2)
_cell_measurement_reflns_used 18
_cell_measurement_temperature 150.0
_cell_volume 1053.6(4)
_computing_cell_refinement 'MSC/AFC Diffractometer Control'
_computing_data_collection 'MSC/AFC Diffractometer Control'
_computing_data_reduction teXsan
_computing_publication_material teXsan
_computing_structure_refinement teXsan
_computing_structure_solution 'DIRDIF92 (PATTY)'
_diffrn_ambient_temperature 150.0
_diffrn_measurement_device AFC7S
_diffrn_measurement_method 'omega/2-theta scans'
_diffrn_orient_matrix_UB_11 0.01558
_diffrn_orient_matrix_UB_12 0.09436
_diffrn_orient_matrix_UB_13 0.02714
_diffrn_orient_matrix_UB_21 0.00848
_diffrn_orient_matrix_UB_22 -0.03027
_diffrn_orient_matrix_UB_23 0.08022
_diffrn_orient_matrix_UB_31 0.11372
_diffrn_orient_matrix_UB_32 -0.01067
_diffrn_orient_matrix_UB_33 0.01250
_diffrn_radiation_monochromator graphite
_diffrn_radiation_source 'X-ray tube'
_diffrn_radiation_type MoKalpha
_diffrn_radiation_wavelength 0.7107
_diffrn_reflns_av_R_equivalents 0.0257
_diffrn_reflns_limit_h_max 10
_diffrn_reflns_limit_h_min 0
_diffrn_reflns_limit_k_max 11
_diffrn_reflns_limit_k_min 0
_diffrn_reflns_limit_l_max 13
_diffrn_reflns_limit_l_min -14
_diffrn_reflns_number 2107
_diffrn_standards_decay_% -0.01
_diffrn_standards_interval_count 150
_diffrn_standards_number 3
_exptl_absorpt_coefficient_mu 4.847
_exptl_absorpt_correction_T_max 1.000
_exptl_absorpt_correction_T_min 0.848
_exptl_absorpt_correction_type empirical
_exptl_absorpt_process_details psi-scan
_exptl_crystal_colour pale
_exptl_crystal_density_diffrn 2.474
_exptl_crystal_density_meas ?
_exptl_crystal_description XDIM
_exptl_crystal_F_000 724.00
_exptl_crystal_size_max 0.280
_exptl_crystal_size_mid 0.100
_exptl_crystal_size_min 0.040
_refine_diff_density_max 0.48
_refine_diff_density_min -0.62
_refine_ls_extinction_method none
_refine_ls_goodness_of_fit_obs 1.079
_refine_ls_hydrogen_treatment noref
_refine_ls_matrix_type full
_refine_ls_number_parameters 169
_refine_ls_number_reflns 1603
_refine_ls_number_restraints 0
_refine_ls_R_factor_obs 0.0255
_refine_ls_shift/esd_max 0.0000
_refine_ls_structure_factor_coef F
_refine_ls_weighting_scheme sigma
_refine_ls_wR_factor_obs 0.0337
_reflns_number_observed 1603
_reflns_number_total 1977
_reflns_observed_criterion 2.00
_cod_data_source_file 900615jsup1.cif
_cod_data_source_block sdote3_[Mn(CO)3{Te3)]CF3SO3
_cod_depositor_comments
;
The following automatic conversions were performed:

'_exptl_crystal_density_meas' value 'not measured' was changed to '?'
- the value is perceived as not measured.

Automatic conversion script
Id: cif_fix_values 3008 2015-01-20 13:52:24Z robertas 
;
_cod_original_sg_symbol_H-M 'P 21/m     '
_cod_original_formula_sum 'C12 H18 F3 Mn O6 S Te3 '
_cod_database_code 7027276
_cell_measurement_2theta_min 20.0
_cell_measurement_2theta_max 26.2
_diffrn_reflns_2theta_max 24.99

loop_
_symmetry_equiv_pos_as_xyz
'   +x,   +y,   +z'
'   -x,1/2+y,   -z'
'   -x,   -y,   -z'
'   +x,1/2-y,   +z'

loop_
_atom_site_aniso_label
_atom_site_aniso_U_11
_atom_site_aniso_U_22
_atom_site_aniso_U_33
_atom_site_aniso_U_12
_atom_site_aniso_U_13
_atom_site_aniso_U_23
Te(1) 0.0143(2) 0.0193(3) 0.0163(2) 0.0000 0.0046(2) 0.0000
Te(2) 0.0277(2) 0.0289(2) 0.0224(2) 0.0091(2) 0.0027(2) -0.0086(2)
Mn(1) 0.0134(5) 0.0181(6) 0.0146(5) 0.0000 0.0030(4) 0.0000
S(1) 0.024(1) 0.046(1) 0.022(1) 0.0000 0.0070(9) 0.0000
F(1) 0.025(3) 0.125(7) 0.108(6) 0.0000 0.017(4) 0.0000
F(2) 0.053(5) 0.040(5) 0.054(5) 0.021(4) 0.013(4) 0.006(4)
F(3) 0.088(7) 0.101(7) 0.030(4) 0.055(6) -0.007(4) 0.001(5)
O(1) 0.034(2) 0.031(2) 0.028(2) 0.015(2) 0.011(2) 0.014(2)
O(2) 0.017(3) 0.039(4) 0.056(4) 0.0000 0.013(3) 0.0000
O(3) 0.041(4) 0.072(5) 0.019(3) 0.0000 0.003(3) 0.0000
O(4) 0.063(7) 0.055(7) 0.057(6) -0.015(6) 0.001(5) 0.020(6)
O(5) 0.042(5) 0.070(7) 0.068(7) 0.009(5) 0.030(5) 0.035(5)
C(1) 0.013(3) 0.030(3) 0.022(3) 0.003(2) 0.005(2) -0.005(3)
C(2) 0.018(4) 0.022(4) 0.023(4) 0.0000 0.003(3) 0.0000
C(3) 0.024(6) 0.024(7) 0.053(8) -0.008(5) 0.008(5) 0.016(6)
C(4) 0.023(4) 0.057(6) 0.023(4) 0.0000 0.003(3) 0.0000
C(5) 0.014(4) 0.031(5) 0.018(4) 0.0000 -0.002(3) 0.0000
C(6) 0.025(4) 0.035(5) 0.030(5) 0.0000 0.000(4) 0.0000
C(7) 0.026(3) 0.025(3) 0.022(3) 0.000(2) -0.002(2) -0.004(2)
C(8) 0.030(6) 0.039(7) 0.020(5) 0.002(5) 0.011(5) 0.002(5)
C(9) 0.031(6) 0.030(7) 0.023(6) 0.009(5) -0.004(5) -0.001(5)
C(10) 0.034(7) 0.038(8) 0.029(6) 0.000(6) 0.004(5) -0.002(6)

loop_
_atom_site_label
_atom_site_fract_x
_atom_site_fract_y
_atom_site_fract_z
_atom_site_U_iso_or_equiv
_atom_site_thermal_displace_type
_atom_site_occupancy_factor
Te(1) 0.04480(5) 0.2500 0.40077(4) 0.0165(1) Uij 0.5
Te(2) 0.27663(4) 0.06744(4) 0.23951(3) 0.0270(1) Uij 1.0
Mn(1) 0.3333(1) 0.2500 0.39821(9) 0.0155(3) Uij 0.5
S(1) 0.1837(2) 0.2500 0.7933(2) 0.0309(6) Uij 0.5
F(1) 0.4786(7) 0.2500 0.8124(7) 0.086(3) Uij 0.5
F(2) 0.3517(9) 0.0459(8) 0.8100(7) 0.049(2) Uij 0.5
F(3) 0.405(1) 0.162(1) 0.9606(6) 0.077(3) Uij 0.5
O(1) 0.3955(5) 0.0465(4) 0.5802(3) 0.031(1) Uij 1.0
O(2) 0.6587(6) 0.2500 0.3916(5) 0.037(2) Uij 0.5
O(3) 0.1633(7) 0.2500 0.6717(5) 0.045(2) Uij 0.5
O(4) 0.212(1) 0.111(1) 0.8493(9) 0.061(3) Uij 0.5
O(5) 0.078(1) 0.182(1) 0.8331(9) 0.057(3) Uij 0.5
C(1) 0.3693(6) 0.1241(6) 0.5074(4) 0.022(1) Uij 1.0
C(2) 0.5299(9) 0.2500 0.3915(6) 0.022(2) Uij 0.5
C(3) -0.009(1) 0.053(1) 0.434(1) 0.034(3) Uij 0.5
C(4) -0.0927(10) 0.2500 0.2251(7) 0.035(2) Uij 0.5
C(5) -0.0202(8) 0.2500 0.1235(6) 0.022(2) Uij 0.5
C(6) -0.1572(9) 0.2500 0.0174(7) 0.031(2) Uij 0.5
C(7) 0.0670(6) 0.1220(6) 0.1146(4) 0.026(1) Uij 1.0
C(8) 0.430(1) 0.085(1) 0.1406(9) 0.029(3) Uij 0.5
C(9) 0.203(1) -0.091(1) 0.3058(9) 0.030(3) Uij 0.5
C(10) 0.368(1) 0.168(1) 0.8469(10) 0.034(3) Uij 0.5
H(1) -0.1179 0.0426 0.4225 0.0418 Uiso ?
H(2) 0.0240 -0.0076 0.3837 0.0418 Uiso ?
H(3) 0.0403 0.0287 0.5110 0.0418 Uiso ?
H(4) -0.1531 0.1727 0.2166 0.0420 Uiso ?
H(5) -0.1531 0.3273 0.2166 0.0420 Uiso ?
H(6) -0.2164 0.3281 0.0176 0.0376 Uiso ?
H(7) -0.1201 0.2500 -0.0495 0.0376 Uiso ?
H(8) -0.2184 0.1735 0.0190 0.0376 Uiso ?
H(9) 0.0923 0.1259 0.0428 0.0304 Uiso ?
H(10) -0.0035 0.0514 0.1135 0.0304 Uiso ?
H(11) 0.5304 0.0627 0.1855 0.0345 Uiso ?
H(12) 0.4015 0.0263 0.0774 0.0345 Uiso ?
H(13) 0.4298 0.1741 0.1144 0.0345 Uiso ?
H(14) 0.1220 -0.0656 0.3385 0.0356 Uiso ?
H(15) 0.1680 -0.1550 0.2479 0.0356 Uiso ?
H(16) 0.2858 -0.1267 0.3639 0.0356 Uiso ?

loop_
_atom_type_symbol
_atom_type_oxidation_number
_atom_type_number_in_cell
_atom_type_scat_dispersion_real
_atom_type_scat_dispersion_imag
_atom_type_scat_source
C 0 24 0.003 0.002 'International Tables'
H 0 36 0.000 0.000 'International Tables'
O 0 12 0.011 0.006 'International Tables'
S 0 2 0.125 0.123 'International Tables'
F 0 6 0.017 0.010 'International Tables'
Te 0 6 -0.531 1.675 'International Tables'
Mn 0 2 0.337 0.728 'International Tables'

loop_
_geom_angle_atom_site_label_1
_geom_angle_atom_site_label_2
_geom_angle_atom_site_label_3
_geom_angle
_geom_angle_publ_flag
Mn(1) Te(1) C(3) 106.4(3) yes
Mn(1) Te(1) C(4) 108.0(3) yes
C(3) Te(1) C(3) 140.9(8) yes
C(3) Te(1) C(4) 94.8(3) yes
Mn(1) Te(2) C(7) 107.9(2) yes
Mn(1) Te(2) C(8) 109.5(3) yes
Mn(1) Te(2) C(9) 106.9(3) yes
C(7) Te(2) C(8) 99.6(3) yes
C(7) Te(2) C(9) 99.6(3) yes
C(8) Te(2) C(9) 130.8(5) yes
Te(1) Mn(1) Te(2) 90.08(3) yes
Te(1) Mn(1) C(1) 89.1(2) yes
Te(1) Mn(1) C(2) 178.1(2) yes
Te(2) Mn(1) Te(2*) 89.31(4) yes
Te(2) Mn(1) C(1) 90.6(2) yes
Te(2) Mn(1) C(1*) 179.1(2) yes
Te(2) Mn(1) C(2) 88.6(2) yes
Te(2) Mn(1) C(1) 179.1(2) yes
Te(2) Mn(1) C(1*) 90.6(2) yes
Te(2) Mn(1) C(2) 88.6(2) yes
C(1) Mn(1) C(1*) 89.4(4) yes
C(1) Mn(1) C(2) 92.2(2) yes
O(3) S(1) O(4) 114.4(4) yes
O(3) S(1) O(5) 116.6(5) yes
O(3) S(1) C(10) 103.4(5) yes
O(4) S(1) O(4) 129.5(8) yes
O(4) S(1) O(5) 110.5(7) yes
O(4) S(1) C(10) 102.8(6) yes
O(4) S(1) O(5) 110.5(7) yes
O(4) S(1) C(10) 102.8(6) yes
O(5) S(1) C(10) 107.8(6) yes
O(5) S(1) C(10) 139.6(6) yes
O(5) S(1) C(10) 107.8(6) yes
Mn(1) C(1) O(1) 177.6(5) yes
Mn(1) C(2) O(2) 177.4(7) yes
Te(1) C(4) C(5) 122.2(5) yes
C(4) C(5) C(6) 104.8(6) yes
C(4) C(5) C(7) 112.9(4) yes
C(4) C(5) C(7) 112.9(4) yes
C(6) C(5) C(7) 105.0(4) yes
C(6) C(5) C(7) 105.0(4) yes
C(7) C(5) C(7) 115.0(7) yes
Te(2) C(7) C(5) 122.5(4) yes
S(1) C(10) F(1) 106.0(7) yes
S(1) C(10) F(2) 107.0(8) yes
S(1) C(10) F(3) 110.8(10) yes
F(1) C(10) F(2) 117(1) yes
F(1) C(10) F(3) 108.7(9) yes
F(1) C(10) O(4) 159.2(10) yes
F(2) C(10) F(3) 106(1) yes

loop_
_geom_bond_atom_site_label_1
_geom_bond_atom_site_label_2
_geom_bond_distance
_geom_bond_publ_flag
Te(1) Mn(1) 2.601(2) yes
Te(1) C(3) 2.10(1) yes
Te(1) C(4) 2.165(8) yes
Te(2) Mn(1) 2.6063(8) yes
Te(2) C(7) 2.162(5) yes
Te(2) C(8) 2.05(1) yes
Te(2) C(9) 1.97(1) yes
Mn(1) C(1) 1.795(6) yes
Mn(1) C(2) 1.790(8) yes
S(1) O(3) 1.433(6) yes
S(1) O(4) 1.55(1) yes
S(1) O(5) 1.36(1) yes
S(1) C(10) 1.81(1) yes
F(1) C(10) 1.43(1) yes
F(2) C(10) 1.30(2) yes
F(3) C(10) 1.33(1) yes
C(4) C(5) 1.53(1) yes
C(5) C(6) 1.534(10) yes
C(5) C(7) 1.523(7) yes
